data_7710883
loop_
_publ_author_name
'Karmakar, Gourab'
'Tyagi, Adish'
'Shah, Alpa Y.'
'Nigam, Sandeep'
'Wadawale, Amey'
'Gotluru, Kedarnath'
'Vats, Bal Govind'
'Kumar, N. Naveen'
'Singh, Vishal'

_publ_section_title
;
 Facile One Pot Synthesis of Highly Photoresponsive Coinage Metal
 Selenides (Cu1.8Se and Ag2Se) Achieved Through Novel Cu and Ag
 Pyridylselenolates as Molecular Precursors
;
_journal_name_full 'Dalton Transactions'
_journal_paper_doi 10.1039/D2DT01897G
_journal_year 2022
_chemical_formula_sum 'C50 H52 Ag6 N6 Se6'
_chemical_formula_weight 1857.95
_space_group_crystal_system triclinic
_space_group_IT_number 2
_space_group_name_Hall '-P 1'
_space_group_name_H-M_alt 'P -1'
_atom_sites_solution_hydrogens geom
_atom_sites_solution_primary iterative
_audit_creation_method SHELXL-2017/1
_audit_update_record
;
2020-03-03 deposited with the CCDC.	2022-08-01 downloaded from the CCDC.
;
_cell_angle_alpha 72.654(5)
_cell_angle_beta 72.595(6)
_cell_angle_gamma 71.503(5)
_cell_formula_units_Z 1
_cell_length_a 9.7820(7)
_cell_length_b 12.4356(6)
_cell_length_c 12.6351(8)
_cell_measurement_reflns_used 6455
_cell_measurement_temperature 100(2)
_cell_measurement_theta_max 29.5740
_cell_measurement_theta_min 2.4910
_cell_volume 1355.33(16)
_computing_cell_refinement 'CrysAlisPro 1.171.40.57a (Rigaku OD, 2019)'
_computing_data_collection 'CrysAlisPro 1.171.40.57a (Rigaku OD, 2019)'
_computing_data_reduction 'CrysAlisPro 1.171.40.57a (Rigaku OD, 2019)'
_computing_structure_refinement 'SHELXL-2017/1 (Sheldrick, 2017)'
_computing_structure_solution 'OLEX 1.2'
_diffrn_ambient_temperature 100(2)
_diffrn_detector 'Hybrid Pixel Array Detector'
_diffrn_detector_area_resol_mean 10.0000
_diffrn_detector_type HyPix
_diffrn_measured_fraction_theta_full 0.999
_diffrn_measured_fraction_theta_max 0.836
_diffrn_measurement_details
;
List of Runs (angles in degrees, time in seconds):

  # Type    Start    End  Width  t~exp~   \w     \q     \k     \f   Frames
#--------------------------------------------------------------------------
  1  \w     18.00  71.00   0.50    8.00    --   16.91  57.00   0.00  106
  2  \w     27.00  64.00   0.50    8.00    --   16.91 -98.00-121.00   74
  3  \w     -3.00  33.00   0.50    8.00    --  -16.60 -98.00-121.00   72
  4  \w    -16.00   9.00   0.50    8.00    --   16.91 -98.00-121.00   50
  5  \w    -19.00  67.00   0.50    8.00    --   16.91 -99.00-180.00  172
  6  \w    -43.00 -17.00   0.50    8.00    --   16.91 -77.00  30.00   52
  7  \w    -68.00  18.00   0.50    8.00    --   16.91 -37.00  90.00  172
  8  \w    -64.00   5.00   0.50    8.00    --   16.91 -19.00 120.00  138
  9  \w    -65.00   5.00   0.50    8.00    --  -16.60  98.00 -14.00  140
 10  \w    -61.00  -3.00   0.50    8.00    --   16.91 -19.00-180.00  116
 11  \w    -69.00   3.00   0.50    8.00    --   16.91 -19.00-120.00  144
;
_diffrn_measurement_device 'four-circle diffractometer'
_diffrn_measurement_device_type 'XtaLAB Synergy, Dualflex, HyPix'
_diffrn_measurement_method '\w scans'
_diffrn_orient_matrix_type 'CrysAlisPro convention (1999,Acta A55,543-557)'
_diffrn_orient_matrix_UB_11 -0.0014002000
_diffrn_orient_matrix_UB_12 0.0598780000
_diffrn_orient_matrix_UB_13 -0.0211342000
_diffrn_orient_matrix_UB_21 -0.0451913000
_diffrn_orient_matrix_UB_22 0.0116705000
_diffrn_orient_matrix_UB_23 0.0528656000
_diffrn_orient_matrix_UB_31 0.0641599000
_diffrn_orient_matrix_UB_32 -0.0093811000
_diffrn_orient_matrix_UB_33 0.0200872000
_diffrn_radiation_monochromator mirror
_diffrn_radiation_probe x-ray
_diffrn_radiation_type 'Mo K\a'
_diffrn_radiation_wavelength 0.71073
_diffrn_reflns_av_R_equivalents 0.0559
_diffrn_reflns_av_unetI/netI 0.0602
_diffrn_reflns_Laue_measured_fraction_full 0.999
_diffrn_reflns_Laue_measured_fraction_max 0.836
_diffrn_reflns_limit_h_max 12
_diffrn_reflns_limit_h_min -13
_diffrn_reflns_limit_k_max 15
_diffrn_reflns_limit_k_min -16
_diffrn_reflns_limit_l_max 17
_diffrn_reflns_limit_l_min -16
_diffrn_reflns_number 16747
_diffrn_reflns_point_group_measured_fraction_full 0.999
_diffrn_reflns_point_group_measured_fraction_max 0.836
_diffrn_reflns_theta_full 25.242
_diffrn_reflns_theta_max 29.661
_diffrn_reflns_theta_min 2.466
_diffrn_source 'micro-focus sealed X-ray tube'
_diffrn_source_type 'PhotonJet (Mo) X-ray Source'
_exptl_absorpt_coefficient_mu 6.194
_exptl_absorpt_correction_T_max 1.00000
_exptl_absorpt_correction_T_min 0.56517
_exptl_absorpt_correction_type multi-scan
_exptl_absorpt_process_details
;
CrysAlisPro 1.171.40.57a (Rigaku Oxford Diffraction, 2019)
Empirical absorption correction using spherical harmonics,
 implemented in SCALE3 ABSPACK scaling algorithm.
;
_exptl_crystal_colour yellow
_exptl_crystal_density_diffrn 2.276
_exptl_crystal_description block
_exptl_crystal_F_000 880
_exptl_crystal_size_max 0.050
_exptl_crystal_size_mid 0.050
_exptl_crystal_size_min 0.050
_refine_diff_density_max 1.382
_refine_diff_density_min -1.800
_refine_diff_density_rms 0.208
_refine_ls_extinction_method none
_refine_ls_goodness_of_fit_ref 1.004
_refine_ls_hydrogen_treatment constr
_refine_ls_matrix_type full
_refine_ls_number_parameters 311
_refine_ls_number_reflns 6416
_refine_ls_number_restraints 0
_refine_ls_restrained_S_all 1.004
_refine_ls_R_factor_all 0.0518
_refine_ls_R_factor_gt 0.0403
_refine_ls_shift/su_max 0.001
_refine_ls_shift/su_mean 0.000
_refine_ls_structure_factor_coef Fsqd
_refine_ls_weighting_details 'w=1/[\s^2^(Fo^2^)+(0.0562P)^2^] where P=(Fo^2^+2Fc^2^)/3'
_refine_ls_weighting_scheme calc
_refine_ls_wR_factor_gt 0.0977
_refine_ls_wR_factor_ref 0.1022
_reflns_Friedel_coverage 0.000
_reflns_number_gt 5227
_reflns_number_total 6416
_reflns_threshold_expression 'I > 2\s(I)'
_cod_data_source_file d2dt01897g2.cif
_cod_data_source_block shelx_CCDC1
_cod_database_code 7710883
_shelx_shelxl_version_number 2017/1
_shelx_space_group_comment
;
The symmetry employed for this shelxl refinement is uniquely defined
by the following loop, which should always be used as a source of
symmetry information in preference to the above space-group names.
They are only intended as comments.
;
_shelx_estimated_absorpt_t_min 0.747
_shelx_estimated_absorpt_t_max 0.747
_oxdiff_exptl_absorpt_empirical_full_min 0.629
_oxdiff_exptl_absorpt_empirical_full_max 1.665
_oxdiff_exptl_absorpt_empirical_details
;
Empirical correction (ABSPACK) includes:
- Absorption correction using spherical harmonics
- Frame scaling
;
_diffrn_oxdiff_digest_frames
;
016318139f290d04bb90afc7eb9416939100025d213
;

loop_
_space_group_symop_operation_xyz
'x, y, z'
'-x, -y, -z'

loop_
_atom_site_label
_atom_site_type_symbol
_atom_site_fract_x
_atom_site_fract_y
_atom_site_fract_z
_atom_site_U_iso_or_equiv
_atom_site_adp_type
_atom_site_occupancy
_atom_site_site_symmetry_order
_atom_site_calc_flag
_atom_site_refinement_flags_posn
_atom_site_refinement_flags_adp
_atom_site_refinement_flags_occupancy
_atom_site_disorder_assembly
_atom_site_disorder_group
Ag1 Ag 0.30441(4) 0.46305(3) 0.48062(3) 0.02009(10) Uani 1 1 d . . . . .
Ag2 Ag 0.46664(4) 0.40963(3) 0.67283(3) 0.02010(10) Uani 1 1 d . . . . .
Ag3 Ag 0.38911(4) 0.66853(3) 0.54496(3) 0.01996(10) Uani 1 1 d . . . . .
Se1 Se 0.15526(5) 0.67539(4) 0.48375(4) 0.01958(12) Uani 1 1 d . . . . .
Se2 Se 0.29065(5) 0.30038(4) 0.66041(4) 0.01896(12) Uani 1 1 d . . . . .
Se3 Se 0.40320(5) 0.59052(4) 0.75741(4) 0.01929(12) Uani 1 1 d . . . . .
N1 N 0.3270(4) 0.7129(4) 0.2580(3) 0.0205(9) Uani 1 1 d . . . . .
N2 N 0.4473(4) 0.8444(3) 0.4428(3) 0.0191(8) Uani 1 1 d . . . . .
N3 N 0.7142(5) 0.5501(3) 0.6929(3) 0.0208(9) Uani 1 1 d . . . . .
C1 C 0.1890(5) 0.7342(4) 0.3225(4) 0.0201(10) Uani 1 1 d . . . . .
C2 C 0.0684(6) 0.7961(5) 0.2726(4) 0.0260(11) Uani 1 1 d . . . . .
H2 H -0.029070 0.809968 0.318800 0.031 Uiso 1 1 calc R U . . .
C3 C 0.0916(6) 0.8367(5) 0.1571(5) 0.0303(12) Uani 1 1 d . . . . .
H3 H 0.009704 0.878783 0.123353 0.036 Uiso 1 1 calc R U . . .
C4 C 0.2328(6) 0.8170(5) 0.0889(4) 0.0288(12) Uani 1 1 d . . . . .
C5 C 0.3457(6) 0.7534(4) 0.1458(4) 0.0233(11) Uani 1 1 d . . . . .
H5 H 0.443859 0.737595 0.101003 0.028 Uiso 1 1 calc R U . . .
C6 C 0.2677(7) 0.8619(6) -0.0374(5) 0.0419(16) Uani 1 1 d . . . . .
H6A H 0.272431 0.801857 -0.074939 0.063 Uiso 1 1 calc R U . . .
H6B H 0.363238 0.881919 -0.061513 0.063 Uiso 1 1 calc R U . . .
H6C H 0.190178 0.931384 -0.058601 0.063 Uiso 1 1 calc R U . . .
C7 C 0.5767(5) 0.8440(4) 0.3683(4) 0.0189(10) Uani 1 1 d . . . . .
C8 C 0.6166(6) 0.9484(4) 0.3079(4) 0.0234(11) Uani 1 1 d . . . . .
H8 H 0.710327 0.947147 0.256574 0.028 Uiso 1 1 calc R U . . .
C9 C 0.5184(6) 1.0525(4) 0.3241(4) 0.0244(11) Uani 1 1 d . . . . .
H9 H 0.545403 1.123465 0.285148 0.029 Uiso 1 1 calc R U . . .
C10 C 0.3798(6) 1.0544(4) 0.3972(4) 0.0233(11) Uani 1 1 d . . . . .
C11 C 0.3529(5) 0.9475(4) 0.4546(4) 0.0216(10) Uani 1 1 d . . . . .
H11 H 0.260157 0.946710 0.506774 0.026 Uiso 1 1 calc R U . . .
C12 C 0.2669(6) 1.1662(4) 0.4103(5) 0.0293(12) Uani 1 1 d . . . . .
H12A H 0.232553 1.203436 0.339542 0.044 Uiso 1 1 calc R U . . .
H12B H 0.311251 1.218004 0.426935 0.044 Uiso 1 1 calc R U . . .
H12C H 0.182910 1.150455 0.472913 0.044 Uiso 1 1 calc R U . . .
C13 C 0.5959(5) 0.5768(4) 0.7756(4) 0.0199(10) Uani 1 1 d . . . . .
C14 C 0.6102(6) 0.5918(5) 0.8778(4) 0.0251(11) Uani 1 1 d . . . . .
H14 H 0.524794 0.610409 0.935906 0.030 Uiso 1 1 calc R U . . .
C15 C 0.7483(6) 0.5792(5) 0.8927(4) 0.0265(11) Uani 1 1 d . . . . .
H15 H 0.759243 0.589230 0.961098 0.032 Uiso 1 1 calc R U . . .
C16 C 0.8724(6) 0.5515(5) 0.8065(4) 0.0243(11) Uani 1 1 d . . . . .
C17 C 0.8485(5) 0.5369(4) 0.7093(4) 0.0207(10) Uani 1 1 d . . . . .
H17 H 0.932425 0.516271 0.650727 0.025 Uiso 1 1 calc R U . . .
C18 C 1.0274(6) 0.5399(5) 0.8146(5) 0.0328(13) Uani 1 1 d . . . . .
H18A H 1.060629 0.608989 0.766632 0.049 Uiso 1 1 calc R U . . .
H18B H 1.094022 0.470514 0.788693 0.049 Uiso 1 1 calc R U . . .
H18C H 1.028230 0.532651 0.893832 0.049 Uiso 1 1 calc R U . . .
C19 C 0.0733(7) 0.1269(6) 0.1841(5) 0.0366(14) Uani 1 1 d . . . . .
C20 C 0.2195(7) 0.0642(6) 0.1808(5) 0.0397(15) Uani 1 1 d . . . . .
H20 H 0.246163 0.010460 0.247096 0.048 Uiso 1 1 calc R U . . .
C21 C 0.3270(7) 0.0801(7) 0.0805(6) 0.0499(19) Uani 1 1 d . . . . .
H21 H 0.427156 0.038084 0.078604 0.060 Uiso 1 1 calc R U . . .
C22 C 0.2883(10) 0.1564(8) -0.0153(6) 0.063(2) Uani 1 1 d . . . . .
H22 H 0.361881 0.165501 -0.083967 0.075 Uiso 1 1 calc R U . . .
C23 C 0.1466(9) 0.2193(6) -0.0140(6) 0.0497(18) Uani 1 1 d . . . . .
H23 H 0.121408 0.272835 -0.080856 0.060 Uiso 1 1 calc R U . . .
C24 C 0.0397(7) 0.2048(5) 0.0848(5) 0.0385(14) Uani 1 1 d . . . . .
H24 H -0.059433 0.249018 0.085445 0.046 Uiso 1 1 calc R U . . .
C25 C -0.0462(7) 0.1111(6) 0.2901(6) 0.0498(17) Uani 1 1 d . . . . .
H25A H -0.048091 0.159961 0.339054 0.075 Uiso 1 1 calc R U . . .
H25B H -0.026385 0.029333 0.330998 0.075 Uiso 1 1 calc R U . . .
H25C H -0.142049 0.133837 0.269641 0.075 Uiso 1 1 calc R U . . .

loop_
_atom_site_aniso_label
_atom_site_aniso_U_11
_atom_site_aniso_U_22
_atom_site_aniso_U_33
_atom_site_aniso_U_23
_atom_site_aniso_U_13
_atom_site_aniso_U_12
Ag1 0.0236(2) 0.01394(18) 0.01975(19) -0.00182(14) -0.00495(15) -0.00250(14)
Ag2 0.0219(2) 0.01499(18) 0.0232(2) -0.00432(15) -0.00543(15) -0.00395(14)
Ag3 0.0224(2) 0.01376(18) 0.02136(19) -0.00086(14) -0.00501(15) -0.00420(14)
Se1 0.0211(3) 0.0140(2) 0.0215(3) -0.00343(19) -0.00395(19) -0.00286(19)
Se2 0.0220(3) 0.0120(2) 0.0211(2) -0.00220(19) -0.00363(19) -0.00440(18)
Se3 0.0210(3) 0.0160(2) 0.0203(2) -0.00441(19) -0.00447(19) -0.00377(19)
N1 0.021(2) 0.015(2) 0.025(2) -0.0057(17) -0.0026(17) -0.0038(16)
N2 0.028(2) 0.0121(19) 0.018(2) -0.0040(16) -0.0049(17) -0.0049(17)
N3 0.027(2) 0.0106(19) 0.023(2) -0.0040(16) -0.0037(17) -0.0050(16)
C1 0.028(3) 0.011(2) 0.021(2) -0.0011(19) -0.004(2) -0.0081(19)
C2 0.027(3) 0.021(3) 0.029(3) -0.004(2) -0.009(2) -0.004(2)
C3 0.033(3) 0.023(3) 0.036(3) 0.000(2) -0.017(2) -0.006(2)
C4 0.037(3) 0.025(3) 0.024(3) 0.000(2) -0.010(2) -0.010(2)
C5 0.027(3) 0.021(3) 0.019(2) -0.002(2) -0.002(2) -0.008(2)
C6 0.048(4) 0.049(4) 0.025(3) 0.006(3) -0.016(3) -0.014(3)
C7 0.024(3) 0.014(2) 0.017(2) -0.0010(19) -0.0071(19) -0.0034(19)
C8 0.027(3) 0.018(2) 0.022(2) 0.001(2) -0.003(2) -0.010(2)
C9 0.034(3) 0.014(2) 0.025(3) -0.003(2) -0.006(2) -0.009(2)
C10 0.033(3) 0.012(2) 0.024(3) -0.001(2) -0.011(2) -0.003(2)
C11 0.023(3) 0.018(2) 0.020(2) -0.005(2) -0.004(2) -0.0008(19)
C12 0.037(3) 0.015(2) 0.035(3) -0.006(2) -0.011(2) 0.000(2)
C13 0.022(2) 0.016(2) 0.021(2) -0.0017(19) -0.0044(19) -0.0071(19)
C14 0.025(3) 0.024(3) 0.025(3) -0.005(2) -0.005(2) -0.005(2)
C15 0.027(3) 0.031(3) 0.027(3) -0.015(2) -0.010(2) -0.004(2)
C16 0.024(3) 0.024(3) 0.025(3) -0.003(2) -0.008(2) -0.004(2)
C17 0.025(3) 0.013(2) 0.022(2) -0.0012(19) -0.004(2) -0.0051(19)
C18 0.028(3) 0.037(3) 0.034(3) -0.013(3) -0.009(2) -0.002(2)
C19 0.042(4) 0.039(4) 0.034(3) -0.020(3) 0.005(3) -0.018(3)
C20 0.044(4) 0.046(4) 0.036(3) -0.021(3) -0.009(3) -0.010(3)
C21 0.029(3) 0.076(5) 0.058(4) -0.046(4) 0.004(3) -0.014(3)
C22 0.083(6) 0.084(7) 0.039(4) -0.026(4) 0.009(4) -0.057(5)
C23 0.076(5) 0.045(4) 0.044(4) -0.005(3) -0.017(4) -0.038(4)
C24 0.046(4) 0.031(3) 0.046(4) -0.012(3) -0.011(3) -0.015(3)
C25 0.048(4) 0.046(4) 0.048(4) -0.019(3) 0.015(3) -0.017(3)

loop_
_atom_type_symbol
_atom_type_description
_atom_type_scat_dispersion_real
_atom_type_scat_dispersion_imag
_atom_type_scat_source
C C 0.0033 0.0016 'International Tables Vol C Tables 4.2.6.8 and 6.1.1.4'
H H 0.0000 0.0000 'International Tables Vol C Tables 4.2.6.8 and 6.1.1.4'
Ag Ag -0.8971 1.1015 'International Tables Vol C Tables 4.2.6.8 and 6.1.1.4'
N N 0.0061 0.0033 'International Tables Vol C Tables 4.2.6.8 and 6.1.1.4'
Se Se -0.0929 2.2259 'International Tables Vol C Tables 4.2.6.8 and 6.1.1.4'

loop_
_geom_angle_atom_site_label_1
_geom_angle_atom_site_label_2
_geom_angle_atom_site_label_3
_geom_angle
_geom_angle_site_symmetry_1
_geom_angle_site_symmetry_3
_geom_angle_publ_flag
N3 Ag1 Se2 124.31(10) 2_666 . ?
N3 Ag1 Se1 100.65(10) 2_666 . ?
Se2 Ag1 Se1 121.60(2) . . ?
N3 Ag1 Ag3 94.22(10) 2_666 2_666 ?
Se2 Ag1 Ag3 78.657(17) . 2_666 ?
Se1 Ag1 Ag3 137.64(2) . 2_666 ?
N3 Ag1 Ag2 81.14(10) 2_666 2_666 ?
Se2 Ag1 Ag2 136.320(19) . 2_666 ?
Se1 Ag1 Ag2 80.073(17) . 2_666 ?
Ag3 Ag1 Ag2 63.269(13) 2_666 2_666 ?
N3 Ag1 Ag2 153.89(10) 2_666 . ?
Se2 Ag1 Ag2 53.197(15) . . ?
Se1 Ag1 Ag2 100.634(18) . . ?
Ag3 Ag1 Ag2 59.736(13) 2_666 . ?
Ag2 Ag1 Ag2 87.809(14) 2_666 . ?
N3 Ag1 Ag3 129.46(10) 2_666 . ?
Se2 Ag1 Ag3 105.887(17) . . ?
Se1 Ag1 Ag3 50.617(14) . . ?
Ag3 Ag1 Ag3 89.718(14) 2_666 . ?
Ag2 Ag1 Ag3 56.226(12) 2_666 . ?
Ag2 Ag1 Ag3 58.075(12) . . ?
N1 Ag2 Se2 113.60(10) 2_666 . ?
N1 Ag2 Se3 103.56(10) 2_666 . ?
Se2 Ag2 Se3 128.74(2) . . ?
N1 Ag2 Ag3 87.33(10) 2_666 2_666 ?
Se2 Ag2 Ag3 76.764(17) . 2_666 ?
Se3 Ag2 Ag3 140.723(19) . 2_666 ?
N1 Ag2 Ag1 81.42(10) 2_666 2_666 ?
Se2 Ag2 Ag1 139.853(19) . 2_666 ?
Se3 Ag2 Ag1 77.715(17) . 2_666 ?
Ag3 Ag2 Ag1 66.609(13) 2_666 2_666 ?
N1 Ag2 Ag1 142.77(10) 2_666 . ?
Se2 Ag2 Ag1 52.696(14) . . ?
Se3 Ag2 Ag1 110.856(18) . . ?
Ag3 Ag2 Ag1 56.959(13) 2_666 . ?
Ag1 Ag2 Ag1 92.192(14) 2_666 . ?
N1 Ag2 Ag3 133.77(10) 2_666 . ?
Se2 Ag2 Ag3 111.125(17) . . ?
Se3 Ag2 Ag3 53.335(15) . . ?
Ag3 Ag2 Ag3 91.913(15) 2_666 . ?
Ag1 Ag2 Ag3 56.476(13) 2_666 . ?
Ag1 Ag2 Ag3 64.326(12) . . ?
N2 Ag3 Se1 104.09(10) . . ?
N2 Ag3 Se3 120.34(9) . . ?
Se1 Ag3 Se3 119.73(2) . . ?
N2 Ag3 Ag1 93.94(10) . 2_666 ?
Se1 Ag3 Ag1 137.95(2) . 2_666 ?
Se3 Ag3 Ag1 79.926(17) . 2_666 ?
N2 Ag3 Ag2 85.05(10) . 2_666 ?
Se1 Ag3 Ag2 80.548(17) . 2_666 ?
Se3 Ag3 Ag2 137.186(19) . 2_666 ?
Ag1 Ag3 Ag2 63.305(14) 2_666 2_666 ?
N2 Ag3 Ag2 153.45(10) . . ?
Se1 Ag3 Ag2 100.005(18) . . ?
Se3 Ag3 Ag2 53.271(15) . . ?
Ag1 Ag3 Ag2 60.256(13) 2_666 . ?
Ag2 Ag3 Ag2 88.087(15) 2_666 . ?
N2 Ag3 Ag1 134.74(9) . . ?
Se1 Ag3 Ag1 50.369(15) . . ?
Se3 Ag3 Ag1 104.771(17) . . ?
Ag1 Ag3 Ag1 90.282(14) 2_666 . ?
Ag2 Ag3 Ag1 57.165(12) 2_666 . ?
Ag2 Ag3 Ag1 57.599(12) . . ?
C1 Se1 Ag1 97.03(15) . . ?
C1 Se1 Ag3 107.08(15) . . ?
Ag1 Se1 Ag3 79.014(18) . . ?
C7 Se2 Ag1 111.30(14) 2_666 . ?
C7 Se2 Ag2 102.20(14) 2_666 . ?
Ag1 Se2 Ag2 74.107(18) . . ?
C13 Se3 Ag2 98.47(15) . . ?
C13 Se3 Ag3 110.91(14) . . ?
Ag2 Se3 Ag3 73.394(18) . . ?
C5 N1 C1 118.1(4) . . ?
C5 N1 Ag2 117.4(3) . 2_666 ?
C1 N1 Ag2 124.0(3) . 2_666 ?
C7 N2 C11 118.2(4) . . ?
C7 N2 Ag3 119.7(3) . . ?
C11 N2 Ag3 122.1(3) . . ?
C13 N3 C17 118.4(4) . . ?
C13 N3 Ag1 122.6(3) . 2_666 ?
C17 N3 Ag1 118.9(3) . 2_666 ?
N1 C1 C2 120.7(4) . . ?
N1 C1 Se1 119.9(4) . . ?
C2 C1 Se1 119.4(4) . . ?
C3 C2 C1 119.7(5) . . ?
C3 C2 H2 120.1 . . ?
C1 C2 H2 120.1 . . ?
C2 C3 C4 120.7(5) . . ?
C2 C3 H3 119.6 . . ?
C4 C3 H3 119.6 . . ?
C3 C4 C5 115.5(5) . . ?
C3 C4 C6 123.9(5) . . ?
C5 C4 C6 120.6(5) . . ?
N1 C5 C4 125.3(5) . . ?
N1 C5 H5 117.4 . . ?
C4 C5 H5 117.4 . . ?
C4 C6 H6A 109.5 . . ?
C4 C6 H6B 109.5 . . ?
H6A C6 H6B 109.5 . . ?
C4 C6 H6C 109.5 . . ?
H6A C6 H6C 109.5 . . ?
H6B C6 H6C 109.5 . . ?
N2 C7 C8 121.0(4) . . ?
N2 C7 Se2 119.9(3) . 2_666 ?
C8 C7 Se2 119.0(4) . 2_666 ?
C9 C8 C7 119.2(5) . . ?
C9 C8 H8 120.4 . . ?
C7 C8 H8 120.4 . . ?
C8 C9 C10 120.4(5) . . ?
C8 C9 H9 119.8 . . ?
C10 C9 H9 119.8 . . ?
C11 C10 C9 115.9(5) . . ?
C11 C10 C12 122.5(5) . . ?
C9 C10 C12 121.6(5) . . ?
N2 C11 C10 125.2(5) . . ?
N2 C11 H11 117.4 . . ?
C10 C11 H11 117.4 . . ?
C10 C12 H12A 109.5 . . ?
C10 C12 H12B 109.5 . . ?
H12A C12 H12B 109.5 . . ?
C10 C12 H12C 109.5 . . ?
H12A C12 H12C 109.5 . . ?
H12B C12 H12C 109.5 . . ?
N3 C13 C14 121.3(4) . . ?
N3 C13 Se3 119.5(4) . . ?
C14 C13 Se3 119.2(4) . . ?
C15 C14 C13 119.6(5) . . ?
C15 C14 H14 120.2 . . ?
C13 C14 H14 120.2 . . ?
C14 C15 C16 119.4(5) . . ?
C14 C15 H15 120.3 . . ?
C16 C15 H15 120.3 . . ?
C17 C16 C15 117.3(5) . . ?
C17 C16 C18 120.0(5) . . ?
C15 C16 C18 122.7(5) . . ?
N3 C17 C16 124.0(5) . . ?
N3 C17 H17 118.0 . . ?
C16 C17 H17 118.0 . . ?
C16 C18 H18A 109.5 . . ?
C16 C18 H18B 109.5 . . ?
H18A C18 H18B 109.5 . . ?
C16 C18 H18C 109.5 . . ?
H18A C18 H18C 109.5 . . ?
H18B C18 H18C 109.5 . . ?
C20 C19 C24 117.9(6) . . ?
C20 C19 C25 121.7(6) . . ?
C24 C19 C25 120.4(6) . . ?
C19 C20 C21 120.1(6) . . ?
C19 C20 H20 120.0 . . ?
C21 C20 H20 120.0 . . ?
C22 C21 C20 120.0(7) . . ?
C22 C21 H21 120.0 . . ?
C20 C21 H21 120.0 . . ?
C23 C22 C21 121.1(7) . . ?
C23 C22 H22 119.5 . . ?
C21 C22 H22 119.5 . . ?
C22 C23 C24 119.5(7) . . ?
C22 C23 H23 120.3 . . ?
C24 C23 H23 120.3 . . ?
C23 C24 C19 121.6(6) . . ?
C23 C24 H24 119.2 . . ?
C19 C24 H24 119.2 . . ?
C19 C25 H25A 109.5 . . ?
C19 C25 H25B 109.5 . . ?
H25A C25 H25B 109.5 . . ?
C19 C25 H25C 109.5 . . ?
H25A C25 H25C 109.5 . . ?
H25B C25 H25C 109.5 . . ?

loop_
_geom_bond_atom_site_label_1
_geom_bond_atom_site_label_2
_geom_bond_distance
_geom_bond_site_symmetry_2
_geom_bond_publ_flag
Ag1 N3 2.311(4) 2_666 ?
Ag1 Se2 2.5535(6) . ?
Ag1 Se1 2.5857(6) . ?
Ag1 Ag3 2.8970(6) 2_666 ?
Ag1 Ag2 3.0172(6) 2_666 ?
Ag1 Ag2 3.0875(5) . ?
Ag1 Ag3 3.2958(5) . ?
Ag2 N1 2.339(4) 2_666 ?
Ag2 Se2 2.5704(6) . ?
Ag2 Se3 2.5958(6) . ?
Ag2 Ag3 2.9849(6) 2_666 ?
Ag2 Ag3 3.1037(5) . ?
Ag3 N2 2.333(4) . ?
Ag3 Se1 2.5950(6) . ?
Ag3 Se3 2.5980(6) . ?
Se1 C1 1.912(5) . ?
Se2 C7 1.915(5) 2_666 ?
Se3 C13 1.915(5) . ?
N1 C5 1.332(6) . ?
N1 C1 1.342(6) . ?
N2 C7 1.332(6) . ?
N2 C11 1.341(6) . ?
N3 C13 1.335(6) . ?
N3 C17 1.342(6) . ?
C1 C2 1.400(7) . ?
C2 C3 1.368(7) . ?
C2 H2 0.9500 . ?
C3 C4 1.382(8) . ?
C3 H3 0.9500 . ?
C4 C5 1.394(7) . ?
C4 C6 1.497(7) . ?
C5 H5 0.9500 . ?
C6 H6A 0.9800 . ?
C6 H6B 0.9800 . ?
C6 H6C 0.9800 . ?
C7 C8 1.405(7) . ?
C8 C9 1.375(7) . ?
C8 H8 0.9500 . ?
C9 C10 1.392(7) . ?
C9 H9 0.9500 . ?
C10 C11 1.376(7) . ?
C10 C12 1.494(7) . ?
C11 H11 0.9500 . ?
C12 H12A 0.9800 . ?
C12 H12B 0.9800 . ?
C12 H12C 0.9800 . ?
C13 C14 1.409(7) . ?
C14 C15 1.374(7) . ?
C14 H14 0.9500 . ?
C15 C16 1.395(7) . ?
C15 H15 0.9500 . ?
C16 C17 1.388(7) . ?
C16 C18 1.509(7) . ?
C17 H17 0.9500 . ?
C18 H18A 0.9800 . ?
C18 H18B 0.9800 . ?
C18 H18C 0.9800 . ?
C19 C20 1.390(9) . ?
C19 C24 1.393(9) . ?
C19 C25 1.500(8) . ?
C20 C21 1.391(9) . ?
C20 H20 0.9500 . ?
C21 C22 1.368(11) . ?
C21 H21 0.9500 . ?
C22 C23 1.356(11) . ?
C22 H22 0.9500 . ?
C23 C24 1.375(9) . ?
C23 H23 0.9500 . ?
C24 H24 0.9500 . ?
C25 H25A 0.9800 . ?
C25 H25B 0.9800 . ?
C25 H25C 0.9800 . ?

loop_
_geom_torsion_atom_site_label_1
_geom_torsion_atom_site_label_2
_geom_torsion_atom_site_label_3
_geom_torsion_atom_site_label_4
_geom_torsion
_geom_torsion_site_symmetry_1
_geom_torsion_site_symmetry_2
_geom_torsion_site_symmetry_3
_geom_torsion_site_symmetry_4
_geom_torsion_publ_flag
C5 N1 C1 C2 0.7(7) . . . . ?
Ag2 N1 C1 C2 -171.5(3) 2_666 . . . ?
C5 N1 C1 Se1 178.7(4) . . . . ?
Ag2 N1 C1 Se1 6.5(5) 2_666 . . . ?
N1 C1 C2 C3 -0.8(8) . . . . ?
Se1 C1 C2 C3 -178.8(4) . . . . ?
C1 C2 C3 C4 0.1(8) . . . . ?
C2 C3 C4 C5 0.7(8) . . . . ?
C2 C3 C4 C6 -177.8(6) . . . . ?
C1 N1 C5 C4 0.2(8) . . . . ?
Ag2 N1 C5 C4 172.9(4) 2_666 . . . ?
C3 C4 C5 N1 -0.9(8) . . . . ?
C6 C4 C5 N1 177.7(6) . . . . ?
C11 N2 C7 C8 3.2(7) . . . . ?
Ag3 N2 C7 C8 -178.1(3) . . . . ?
C11 N2 C7 Se2 -175.3(3) . . . 2_666 ?
Ag3 N2 C7 Se2 3.4(5) . . . 2_666 ?
N2 C7 C8 C9 -1.8(7) . . . . ?
Se2 C7 C8 C9 176.7(4) 2_666 . . . ?
C7 C8 C9 C10 -1.6(7) . . . . ?
C8 C9 C10 C11 3.3(7) . . . . ?
C8 C9 C10 C12 -175.7(5) . . . . ?
C7 N2 C11 C10 -1.3(7) . . . . ?
Ag3 N2 C11 C10 -180.0(4) . . . . ?
C9 C10 C11 N2 -1.9(8) . . . . ?
C12 C10 C11 N2 177.0(4) . . . . ?
C17 N3 C13 C14 0.4(7) . . . . ?
Ag1 N3 C13 C14 -175.8(4) 2_666 . . . ?
C17 N3 C13 Se3 -177.6(3) . . . . ?
Ag1 N3 C13 Se3 6.2(5) 2_666 . . . ?
N3 C13 C14 C15 0.3(8) . . . . ?
Se3 C13 C14 C15 178.4(4) . . . . ?
C13 C14 C15 C16 -0.2(8) . . . . ?
C14 C15 C16 C17 -0.6(8) . . . . ?
C14 C15 C16 C18 178.0(5) . . . . ?
C13 N3 C17 C16 -1.3(7) . . . . ?
Ag1 N3 C17 C16 175.0(4) 2_666 . . . ?
C15 C16 C17 N3 1.4(8) . . . . ?
C18 C16 C17 N3 -177.2(5) . . . . ?
C24 C19 C20 C21 -0.1(9) . . . . ?
C25 C19 C20 C21 179.2(6) . . . . ?
C19 C20 C21 C22 -0.9(10) . . . . ?
C20 C21 C22 C23 1.4(11) . . . . ?
C21 C22 C23 C24 -1.0(11) . . . . ?
C22 C23 C24 C19 0.0(10) . . . . ?
C20 C19 C24 C23 0.6(9) . . . . ?
C25 C19 C24 C23 -178.8(6) . . . . ?
